data_7250068
loop_
_publ_author_name
'Chen, Wei-Hao'
'Chen, Yen-Hsin'
'Thapa, Kedar Bahadur'
'Liu, Shih-Miao'
'Chen, Jhy-Der'

_publ_section_title
;
 Coordination polymers constructed from bis-pyridyl-bis-amides and
 1,4,5,8-naphthalenetetracarboxylic acid: ligand transformation and metal
 ion sensing
;
_journal_issue 5
_journal_name_full CrystEngComm
_journal_page_first 606
_journal_page_last 615
_journal_paper_doi 10.1039/D4CE01119H
_journal_volume 27
_journal_year 2025
_chemical_formula_sum 'C38 H22 Cd N4 O14'
_chemical_formula_weight 870.99
_space_group_crystal_system triclinic
_space_group_IT_number 2
_space_group_name_Hall '-P 1'
_space_group_name_H-M_alt 'P -1'
_atom_sites_solution_hydrogens mixed
_audit_creation_method SHELXL-2019/1
_audit_update_record
;
2024-11-04 deposited with the CCDC.	2025-01-14 downloaded from the CCDC.
;
_cell_angle_alpha 97.39(9)
_cell_angle_beta 99.45(13)
_cell_angle_gamma 104.61(11)
_cell_formula_units_Z 2
_cell_length_a 10.24(3)
_cell_length_b 12.29(4)
_cell_length_c 13.58(5)
_cell_measurement_reflns_used 3659
_cell_measurement_temperature 293(2)
_cell_measurement_theta_max 25.72
_cell_measurement_theta_min 2.24
_cell_volume 1605(9)
_computing_cell_refinement 'Bruker SAINT'
_computing_data_collection 'Bruker APEX2'
_computing_data_reduction 'Bruker SAINT'
_computing_molecular_graphics 'Bruker SHELXTL'
_computing_publication_material 'Bruker SHELXTL'
_computing_structure_refinement 'SHELXL-2019/1 (Sheldrick, 2019)'
_computing_structure_solution 'SHELXS-97 (Sheldrick 2008)'
_diffrn_ambient_temperature 293(2)
_diffrn_measured_fraction_theta_full 0.996
_diffrn_measured_fraction_theta_max 0.993
_diffrn_measurement_device_type 'Bruker APEX-II CCD'
_diffrn_measurement_method '\f and \w scans'
_diffrn_radiation_type MoK\a
_diffrn_radiation_wavelength 0.71073
_diffrn_reflns_av_R_equivalents 0.0430
_diffrn_reflns_av_unetI/netI 0.0680
_diffrn_reflns_Laue_measured_fraction_full 0.996
_diffrn_reflns_Laue_measured_fraction_max 0.993
_diffrn_reflns_limit_h_max 12
_diffrn_reflns_limit_h_min -12
_diffrn_reflns_limit_k_max 15
_diffrn_reflns_limit_k_min -14
_diffrn_reflns_limit_l_max 16
_diffrn_reflns_limit_l_min -16
_diffrn_reflns_number 12175
_diffrn_reflns_point_group_measured_fraction_full 0.996
_diffrn_reflns_point_group_measured_fraction_max 0.993
_diffrn_reflns_theta_full 25.242
_diffrn_reflns_theta_max 25.994
_diffrn_reflns_theta_min 1.740
_exptl_absorpt_coefficient_mu 0.769
_exptl_absorpt_correction_T_max 0.7453
_exptl_absorpt_correction_T_min 0.5371
_exptl_absorpt_correction_type multi-scan
_exptl_absorpt_process_details 'SADABS V2008/1 (Bruker AXS, 2008)'
_exptl_crystal_colour yellow
_exptl_crystal_density_diffrn 1.803
_exptl_crystal_description plate
_exptl_crystal_F_000 876
_exptl_crystal_size_max 0.300
_exptl_crystal_size_mid 0.300
_exptl_crystal_size_min 0.100
_refine_diff_density_max 0.706
_refine_diff_density_min -0.790
_refine_diff_density_rms 0.097
_refine_ls_extinction_method none
_refine_ls_goodness_of_fit_ref 1.015
_refine_ls_hydrogen_treatment mixed
_refine_ls_matrix_type full
_refine_ls_number_parameters 519
_refine_ls_number_reflns 6249
_refine_ls_number_restraints 1
_refine_ls_restrained_S_all 1.015
_refine_ls_R_factor_all 0.0716
_refine_ls_R_factor_gt 0.0467
_refine_ls_shift/su_max 0.000
_refine_ls_shift/su_mean 0.000
_refine_ls_structure_factor_coef Fsqd
_refine_ls_weighting_details 'w=1/[\s^2^(Fo^2^)+(0.0666P)^2^] where P=(Fo^2^+2Fc^2^)/3'
_refine_ls_weighting_scheme calc
_refine_ls_wR_factor_gt 0.1104
_refine_ls_wR_factor_ref 0.1226
_reflns_Friedel_coverage 0.000
_reflns_number_gt 4746
_reflns_number_total 6249
_reflns_threshold_expression 'I > 2\s(I)'
_cod_data_source_file d4ce01119h2.cif
_cod_data_source_block 5b
_cod_depositor_comments
;
The following automatic conversions were performed:

data item '_exptl_absorpt_correction_type' value 'multi_scan' was
changed to 'multi-scan' in accordance with the
/home/data/users/saulius/crontab/automatic-downloads/current/RSC/lib/dictionaries/cif_core.dic
dictionary named 'cif_core.dic' version 2.4.2 last updated on
2011-04-26.

Automatic conversion script
Id: cif_fix_values 8170 2020-07-09 18:12:32Z antanas 
;
_cod_original_cell_volume 1604(10)
_cod_database_code 7250068
_shelx_shelxl_version_number 2019/1
_shelx_space_group_comment
; 
The symmetry employed for this shelxl refinement is uniquely defined 
by the following loop, which should always be used as a source of 
symmetry information in preference to the above space-group names. 
They are only intended as comments. 
;
_shelx_estimated_absorpt_t_min 0.802
_shelx_estimated_absorpt_t_max 0.927

loop_
_space_group_symop_operation_xyz
'x, y, z'
'-x, -y, -z'

loop_
_atom_site_label
_atom_site_type_symbol
_atom_site_fract_x
_atom_site_fract_y
_atom_site_fract_z
_atom_site_U_iso_or_equiv
_atom_site_adp_type
_atom_site_occupancy
_atom_site_site_symmetry_order
_atom_site_calc_flag
_atom_site_refinement_flags_posn
_atom_site_refinement_flags_adp
_atom_site_refinement_flags_occupancy
_atom_site_disorder_assembly
_atom_site_disorder_group
Cd Cd 0.14805(3) 0.57392(3) 0.86983(3) 0.03282(13) Uani 1 1 d . . . . .
O1 O 0.7762(3) 0.7181(3) 0.7816(3) 0.0488(9) Uani 1 1 d . . . . .
O2 O 0.6521(4) 0.8090(3) 1.0777(3) 0.0625(12) Uani 1 1 d . . . . .
O3 O 0.2529(4) 0.6684(3) 0.4281(3) 0.0608(11) Uani 1 1 d . . . . .
O4 O 0.1907(4) 0.9298(3) 0.6598(3) 0.0657(12) Uani 1 1 d . . . . .
O5 O 0.0647(3) 0.3893(3) 0.8162(3) 0.0545(10) Uani 1 1 d . . . . .
O6 O 0.0580(3) 0.2995(3) 0.9481(3) 0.0490(9) Uani 1 1 d . . . . .
O7 O -0.2120(3) 0.2502(3) 1.0410(3) 0.0515(9) Uani 1 1 d . U . . .
O8 O -0.2091(3) 0.3430(3) 0.9127(3) 0.0555(11) Uani 1 1 d . . . . .
O9 O -0.1678(4) -0.1474(3) 0.5192(3) 0.0627(11) Uani 1 1 d . . . . .
O10 O -0.3363(3) -0.1887(3) 0.5972(3) 0.0495(9) Uani 1 1 d . . . . .
O11 O -0.5086(4) -0.2350(3) 0.6719(3) 0.0576(10) Uani 1 1 d . . . . .
O12 O -0.0603(3) 0.5507(3) 0.8989(3) 0.0394(8) Uani 1 1 d . . . . .
H12C H -0.076(5) 0.600(4) 0.946(4) 0.047 Uiso 1 1 d . U . . .
H12D H -0.094(5) 0.492(5) 0.898(4) 0.047 Uiso 1 1 d . U . . .
N1 N 0.3658(3) 0.5690(3) 0.8761(3) 0.0363(9) Uani 1 1 d . . . . .
N2 N 0.7125(3) 0.7627(3) 0.9292(3) 0.0337(9) Uani 1 1 d . . . . .
N3 N 0.0828(4) 0.6119(3) 0.7111(3) 0.0377(9) Uani 1 1 d . . . . .
N4 N 0.2250(4) 0.7988(3) 0.5470(3) 0.0349(9) Uani 1 1 d . . . . .
C1 C 0.3899(5) 0.4705(4) 0.8601(4) 0.0439(13) Uani 1 1 d . . . . .
H1A H 0.316402 0.404509 0.844992 0.053 Uiso 1 1 calc R U . . .
C2 C 0.5183(5) 0.4614(4) 0.8649(5) 0.0533(15) Uani 1 1 d . . . . .
H2A H 0.533709 0.389860 0.853234 0.064 Uiso 1 1 calc R U . . .
C3 C 0.6254(4) 0.5571(4) 0.8869(4) 0.0473(14) Uani 1 1 d . . . . .
H3A H 0.715027 0.551806 0.890306 0.057 Uiso 1 1 calc R U . . .
C4 C 0.6019(4) 0.6602(4) 0.9038(4) 0.0358(11) Uani 1 1 d . . . . .
C5 C 0.4698(4) 0.6631(4) 0.8968(4) 0.0353(11) Uani 1 1 d . . . . .
H5A H 0.451324 0.733565 0.906829 0.042 Uiso 1 1 calc R U . . .
C6 C 0.8022(4) 0.7798(4) 0.8623(4) 0.0352(11) Uani 1 1 d . . . . .
C7 C 0.9247(4) 0.8779(4) 0.8951(4) 0.0314(10) Uani 1 1 d . . . . .
C8 C 1.0193(5) 0.8960(4) 0.8355(4) 0.0398(11) Uani 1 1 d . . . . .
H8A H 1.008680 0.844425 0.776271 0.048 Uiso 1 1 calc R U . . .
C9 C 0.9430(4) 0.9519(4) 0.9852(3) 0.0285(9) Uani 1 1 d . . . . .
C10 C 0.8485(4) 0.9343(4) 1.0489(4) 0.0334(10) Uani 1 1 d . . . . .
C11 C 0.8690(5) 1.0091(4) 1.1368(4) 0.0400(12) Uani 1 1 d . . . . .
H11A H 0.805854 0.995594 1.178951 0.048 Uiso 1 1 calc R U . . .
C12 C 0.7315(4) 0.8320(4) 1.0231(4) 0.0400(12) Uani 1 1 d . . . . .
C13 C -0.0432(5) 0.5643(4) 0.6586(4) 0.0432(12) Uani 1 1 d . . . . .
H13A H -0.104219 0.512823 0.685895 0.052 Uiso 1 1 calc R U . . .
C14 C -0.0882(5) 0.5879(5) 0.5649(4) 0.0517(14) Uani 1 1 d . . . . .
H14A H -0.177386 0.551318 0.528897 0.062 Uiso 1 1 calc R U . . .
C15 C -0.0013(5) 0.6651(4) 0.5251(4) 0.0468(13) Uani 1 1 d . . . . .
H15A H -0.029989 0.683970 0.462482 0.056 Uiso 1 1 calc R U . . .
C16 C 0.1275(5) 0.7132(4) 0.5793(4) 0.0374(11) Uani 1 1 d . . . . .
C17 C 0.1668(4) 0.6845(4) 0.6708(4) 0.0387(11) Uani 1 1 d . . . . .
H17A H 0.257033 0.717645 0.706350 0.046 Uiso 1 1 calc R U . . .
C18 C 0.2880(5) 0.7636(4) 0.4705(4) 0.0384(11) Uani 1 1 d . . . . .
C19 C 0.3999(4) 0.8514(4) 0.4486(4) 0.0335(10) Uani 1 1 d . . . . .
C20 C 0.4662(5) 0.8233(4) 0.3753(4) 0.0402(12) Uani 1 1 d . . . . .
H20A H 0.436239 0.750560 0.335948 0.048 Uiso 1 1 calc R U . . .
C21 C 0.4427(4) 0.9600(3) 0.5079(3) 0.0293(9) Uani 1 1 d . . . . .
C22 C 0.3760(5) 0.9912(4) 0.5827(4) 0.0349(11) Uani 1 1 d . . . . .
C23 C 0.4207(5) 1.0963(4) 0.6410(4) 0.0415(12) Uani 1 1 d . . . . .
H23A H 0.375654 1.114899 0.692129 0.050 Uiso 1 1 calc R U . . .
C24 C 0.2571(5) 0.9074(4) 0.6002(4) 0.0395(11) Uani 1 1 d . . . . .
C25 C 0.0276(4) 0.3061(4) 0.8586(5) 0.0388(12) Uani 1 1 d . . . . .
C26 C -0.0536(4) 0.1989(4) 0.7860(4) 0.0334(10) Uani 1 1 d . . . . .
C27 C 0.0033(5) 0.1700(4) 0.7068(4) 0.0426(12) Uani 1 1 d . . . . .
H27A H 0.082306 0.221196 0.697294 0.051 Uiso 1 1 calc R U . . .
C28 C -0.0505(5) 0.0685(4) 0.6402(4) 0.0446(12) Uani 1 1 d . . . . .
H28A H -0.009660 0.051945 0.585905 0.054 Uiso 1 1 calc R U . . .
C29 C -0.1645(5) -0.0076(4) 0.6547(4) 0.0379(11) Uani 1 1 d . . . . .
C30 C -0.2283(4) 0.0204(4) 0.7322(4) 0.0333(10) Uani 1 1 d . . . . .
C31 C -0.1760(4) 0.1249(4) 0.8004(4) 0.0313(10) Uani 1 1 d . . . . .
C32 C -0.2483(4) 0.1473(4) 0.8770(4) 0.0357(11) Uani 1 1 d . . . . .
C33 C -0.2176(4) 0.2565(4) 0.9491(4) 0.0399(10) Uani 1 1 d . U . . .
C34 C -0.3626(4) 0.0666(4) 0.8847(4) 0.0416(12) Uani 1 1 d . . . . .
H34A H -0.407896 0.080940 0.936881 0.050 Uiso 1 1 calc R U . . .
C35 C -0.4138(5) -0.0359(4) 0.8178(4) 0.0458(13) Uani 1 1 d . . . . .
H35A H -0.493014 -0.088858 0.824745 0.055 Uiso 1 1 calc R U . . .
C36 C -0.3492(4) -0.0592(4) 0.7424(4) 0.0374(11) Uani 1 1 d . . . . .
C37 C -0.2168(5) -0.1159(4) 0.5859(4) 0.0457(13) Uani 1 1 d . . . . .
C38 C -0.4049(5) -0.1652(4) 0.6718(4) 0.0425(12) Uani 1 1 d . . . . .
O13 O -0.3065(8) -0.3362(7) 0.3587(6) 0.160(3) Uani 1 1 d . . . . .
H13B H -0.265491 -0.279617 0.406058 0.192 Uiso 1 1 d R U . . .
H13C H -0.327991 -0.396548 0.383918 0.192 Uiso 1 1 d R U . . .
O14 O -0.5501(18) -0.4749(14) 0.5877(13) 0.155(6) Uiso 0.5 1 d . . P A 1
O14' O -0.4465(17) -0.4823(14) 0.6249(13) 0.151(5) Uiso 0.5 1 d . . P B 2

loop_
_atom_site_aniso_label
_atom_site_aniso_U_11
_atom_site_aniso_U_22
_atom_site_aniso_U_33
_atom_site_aniso_U_23
_atom_site_aniso_U_13
_atom_site_aniso_U_12
Cd 0.02500(16) 0.03514(19) 0.0412(2) 0.01208(15) 0.01271(13) 0.00715(12)
O1 0.0407(18) 0.055(2) 0.045(2) -0.0026(19) 0.0122(16) 0.0077(16)
O2 0.049(2) 0.065(2) 0.062(3) -0.003(2) 0.034(2) -0.0115(18)
O3 0.069(2) 0.037(2) 0.070(3) -0.005(2) 0.040(2) -0.0054(17)
O4 0.069(2) 0.052(2) 0.076(3) 0.001(2) 0.054(2) -0.0030(19)
O5 0.0470(19) 0.0347(18) 0.085(3) 0.0124(19) 0.031(2) 0.0043(15)
O6 0.0397(18) 0.050(2) 0.055(3) -0.0012(19) 0.0035(17) 0.0177(16)
O7 0.0446(19) 0.051(2) 0.056(2) -0.0015(19) 0.0183(18) 0.0077(16)
O8 0.0360(18) 0.0372(19) 0.098(3) 0.016(2) 0.0222(19) 0.0121(15)
O9 0.067(2) 0.059(2) 0.061(3) -0.006(2) 0.024(2) 0.016(2)
O10 0.050(2) 0.0415(19) 0.050(2) -0.0001(17) 0.0097(17) 0.0058(16)
O11 0.044(2) 0.048(2) 0.067(3) 0.000(2) 0.0101(18) -0.0044(17)
O12 0.0292(16) 0.0369(18) 0.056(2) 0.0114(18) 0.0179(15) 0.0090(14)
N1 0.0258(17) 0.033(2) 0.051(3) 0.0065(19) 0.0113(17) 0.0077(15)
N2 0.0236(17) 0.038(2) 0.041(2) 0.0054(18) 0.0102(16) 0.0096(15)
N3 0.039(2) 0.038(2) 0.040(3) 0.0146(19) 0.0166(18) 0.0074(17)
N4 0.039(2) 0.033(2) 0.035(2) 0.0092(18) 0.0183(17) 0.0039(16)
C1 0.031(2) 0.036(3) 0.060(4) 0.002(2) 0.010(2) 0.0036(19)
C2 0.033(2) 0.040(3) 0.083(5) -0.002(3) 0.010(3) 0.013(2)
C3 0.025(2) 0.045(3) 0.074(4) 0.008(3) 0.012(2) 0.015(2)
C4 0.024(2) 0.039(2) 0.042(3) 0.005(2) 0.0063(19) 0.0053(18)
C5 0.029(2) 0.036(2) 0.043(3) 0.009(2) 0.010(2) 0.0110(18)
C6 0.029(2) 0.040(3) 0.040(3) 0.009(2) 0.008(2) 0.0137(19)
C7 0.027(2) 0.039(2) 0.033(3) 0.012(2) 0.0095(18) 0.0130(18)
C8 0.039(2) 0.044(3) 0.039(3) 0.005(2) 0.018(2) 0.011(2)
C9 0.0245(19) 0.038(2) 0.029(3) 0.010(2) 0.0092(17) 0.0143(17)
C10 0.029(2) 0.038(2) 0.037(3) 0.008(2) 0.0129(19) 0.0107(18)
C11 0.035(2) 0.049(3) 0.040(3) 0.009(2) 0.018(2) 0.011(2)
C12 0.031(2) 0.044(3) 0.046(3) 0.009(2) 0.011(2) 0.009(2)
C13 0.036(2) 0.043(3) 0.046(3) 0.016(2) 0.011(2) -0.003(2)
C14 0.037(3) 0.057(3) 0.054(4) 0.015(3) 0.007(2) -0.001(2)
C15 0.046(3) 0.052(3) 0.041(3) 0.019(3) 0.008(2) 0.006(2)
C16 0.038(2) 0.036(2) 0.040(3) 0.010(2) 0.018(2) 0.0053(19)
C17 0.031(2) 0.045(3) 0.040(3) 0.018(2) 0.011(2) 0.0036(19)
C18 0.041(2) 0.035(3) 0.039(3) 0.007(2) 0.015(2) 0.006(2)
C19 0.036(2) 0.036(2) 0.033(3) 0.013(2) 0.0142(19) 0.0085(18)
C20 0.050(3) 0.034(2) 0.037(3) 0.001(2) 0.018(2) 0.009(2)
C21 0.035(2) 0.029(2) 0.028(3) 0.0099(19) 0.0121(18) 0.0096(18)
C22 0.043(2) 0.034(2) 0.034(3) 0.010(2) 0.020(2) 0.0108(19)
C23 0.049(3) 0.040(3) 0.039(3) 0.005(2) 0.024(2) 0.009(2)
C24 0.046(3) 0.043(3) 0.034(3) 0.012(2) 0.021(2) 0.010(2)
C25 0.025(2) 0.034(3) 0.064(4) 0.009(2) 0.021(2) 0.0125(18)
C26 0.027(2) 0.032(2) 0.042(3) 0.009(2) 0.0061(19) 0.0095(17)
C27 0.035(2) 0.043(3) 0.052(3) 0.013(3) 0.016(2) 0.008(2)
C28 0.044(3) 0.053(3) 0.044(3) 0.011(3) 0.019(2) 0.018(2)
C29 0.039(2) 0.036(2) 0.037(3) 0.007(2) 0.003(2) 0.012(2)
C30 0.030(2) 0.033(2) 0.038(3) 0.013(2) 0.0043(19) 0.0086(18)
C31 0.028(2) 0.033(2) 0.036(3) 0.012(2) 0.0056(18) 0.0102(17)
C32 0.031(2) 0.032(2) 0.047(3) 0.013(2) 0.009(2) 0.0104(18)
C33 0.025(2) 0.038(3) 0.060(2) 0.006(3) 0.016(2) 0.0091(18)
C34 0.037(2) 0.042(3) 0.045(3) 0.006(2) 0.015(2) 0.006(2)
C35 0.037(2) 0.039(3) 0.057(4) 0.012(3) 0.012(2) 0.000(2)
C36 0.035(2) 0.037(3) 0.040(3) 0.012(2) 0.005(2) 0.0098(19)
C37 0.047(3) 0.044(3) 0.048(4) 0.011(3) 0.008(2) 0.017(2)
C38 0.043(3) 0.038(3) 0.043(3) 0.006(2) 0.005(2) 0.008(2)
O13 0.177(7) 0.164(7) 0.119(6) -0.027(5) 0.020(5) 0.043(6)

loop_
_atom_type_symbol
_atom_type_description
_atom_type_scat_dispersion_real
_atom_type_scat_dispersion_imag
_atom_type_scat_source
C C 0.0033 0.0016 'International Tables Vol C Tables 4.2.6.8 and 6.1.1.4'
H H 0.0000 0.0000 'International Tables Vol C Tables 4.2.6.8 and 6.1.1.4'
N N 0.0061 0.0033 'International Tables Vol C Tables 4.2.6.8 and 6.1.1.4'
O O 0.0106 0.0060 'International Tables Vol C Tables 4.2.6.8 and 6.1.1.4'
Cd Cd -0.8075 1.2024 'International Tables Vol C Tables 4.2.6.8 and 6.1.1.4'

loop_
_geom_angle_atom_site_label_1
_geom_angle_atom_site_label_2
_geom_angle_atom_site_label_3
_geom_angle
_geom_angle_site_symmetry_1
_geom_angle_site_symmetry_3
_geom_angle_publ_flag
O12 Cd O5 80.53(18) . . ?
O12 Cd O7 90.12(19) . 2_567 ?
O5 Cd O7 165.33(15) . 2_567 ?
O12 Cd N1 163.52(16) . . ?
O5 Cd N1 93.1(2) . . ?
O7 Cd N1 92.79(19) 2_567 . ?
O12 Cd N3 91.9(2) . . ?
O5 Cd N3 91.9(2) . . ?
O7 Cd N3 99.7(3) 2_567 . ?
N1 Cd N3 103.5(2) . . ?
C25 O5 Cd 134.1(4) . . ?
C33 O7 Cd 108.5(4) . 2_567 ?
C38 O10 C37 123.2(4) . . ?
Cd O12 H12C 119(3) . . ?
Cd O12 H12D 112(4) . . ?
H12C O12 H12D 115(6) . . ?
C1 N1 C5 119.5(4) . . ?
C1 N1 Cd 118.5(3) . . ?
C5 N1 Cd 122.0(4) . . ?
C6 N2 C12 124.7(4) . . ?
C6 N2 C4 116.8(4) . . ?
C12 N2 C4 118.1(4) . . ?
C13 N3 C17 117.5(5) . . ?
C13 N3 Cd 120.5(3) . . ?
C17 N3 Cd 122.0(4) . . ?
C24 N4 C18 125.5(4) . . ?
C24 N4 C16 116.8(4) . . ?
C18 N4 C16 117.5(4) . . ?
N1 C1 C2 121.5(5) . . ?
N1 C1 H1A 119.2 . . ?
C2 C1 H1A 119.2 . . ?
C1 C2 C3 119.4(5) . . ?
C1 C2 H2A 120.3 . . ?
C3 C2 H2A 120.3 . . ?
C4 C3 C2 119.8(5) . . ?
C4 C3 H3A 120.1 . . ?
C2 C3 H3A 120.1 . . ?
C3 C4 C5 117.7(4) . . ?
C3 C4 N2 121.3(4) . . ?
C5 C4 N2 121.0(5) . . ?
N1 C5 C4 122.1(5) . . ?
N1 C5 H5A 119.0 . . ?
C4 C5 H5A 119.0 . . ?
O1 C6 N2 120.6(5) . . ?
O1 C6 C7 123.0(4) . . ?
N2 C6 C7 116.4(5) . . ?
C8 C7 C9 120.4(5) . . ?
C8 C7 C6 119.2(5) . . ?
C9 C7 C6 120.4(4) . . ?
C7 C8 C11 119.5(5) . 2_777 ?
C7 C8 H8A 120.3 . . ?
C11 C8 H8A 120.3 2_777 . ?
C7 C9 C10 121.7(4) . . ?
C7 C9 C9 120.5(5) . 2_777 ?
C10 C9 C9 117.8(5) . 2_777 ?
C11 C10 C9 120.2(4) . . ?
C11 C10 C12 120.3(4) . . ?
C9 C10 C12 119.4(4) . . ?
C10 C11 C8 121.5(4) . 2_777 ?
C10 C11 H11A 119.3 . . ?
C8 C11 H11A 119.3 2_777 . ?
O2 C12 N2 120.5(5) . . ?
O2 C12 C10 122.4(5) . . ?
N2 C12 C10 117.1(4) . . ?
N3 C13 C14 122.4(5) . . ?
N3 C13 H13A 118.8 . . ?
C14 C13 H13A 118.8 . . ?
C15 C14 C13 119.5(5) . . ?
C15 C14 H14A 120.2 . . ?
C13 C14 H14A 120.2 . . ?
C16 C15 C14 117.7(6) . . ?
C16 C15 H15A 121.2 . . ?
C14 C15 H15A 121.2 . . ?
C15 C16 C17 120.1(5) . . ?
C15 C16 N4 122.4(5) . . ?
C17 C16 N4 117.5(5) . . ?
N3 C17 C16 122.8(5) . . ?
N3 C17 H17A 118.6 . . ?
C16 C17 H17A 118.6 . . ?
O3 C18 N4 120.9(4) . . ?
O3 C18 C19 123.2(5) . . ?
N4 C18 C19 115.8(4) . . ?
C20 C19 C21 121.0(4) . . ?
C20 C19 C18 119.2(5) . . ?
C21 C19 C18 119.7(4) . . ?
C19 C20 C23 119.7(5) . 2_676 ?
C19 C20 H20A 120.2 . . ?
C23 C20 H20A 120.2 2_676 . ?
C22 C21 C19 122.1(4) . . ?
C22 C21 C21 118.7(5) . 2_676 ?
C19 C21 C21 119.2(5) . 2_676 ?
C23 C22 C21 121.3(4) . . ?
C23 C22 C24 119.8(4) . . ?
C21 C22 C24 118.8(4) . . ?
C22 C23 C20 120.2(5) . 2_676 ?
C22 C23 H23A 119.9 . . ?
C20 C23 H23A 119.9 2_676 . ?
O4 C24 N4 119.8(4) . . ?
O4 C24 C22 122.5(5) . . ?
N4 C24 C22 117.6(4) . . ?
O6 C25 O5 128.6(5) . . ?
O6 C25 C26 117.7(5) . . ?
O5 C25 C26 113.4(6) . . ?
C27 C26 C31 119.9(5) . . ?
C27 C26 C25 115.8(4) . . ?
C31 C26 C25 124.1(5) . . ?
C26 C27 C28 122.8(5) . . ?
C26 C27 H27A 118.6 . . ?
C28 C27 H27A 118.6 . . ?
C29 C28 C27 118.9(5) . . ?
C29 C28 H28A 120.5 . . ?
C27 C28 H28A 120.5 . . ?
C28 C29 C30 120.0(5) . . ?
C28 C29 C37 118.2(5) . . ?
C30 C29 C37 121.8(5) . . ?
C29 C30 C31 121.9(4) . . ?
C29 C30 C36 118.2(5) . . ?
C31 C30 C36 119.9(5) . . ?
C30 C31 C26 116.4(4) . . ?
C30 C31 C32 118.3(4) . . ?
C26 C31 C32 125.3(4) . . ?
C34 C32 C31 119.3(5) . . ?
C34 C32 C33 114.4(5) . . ?
C31 C32 C33 126.2(4) . . ?
O8 C33 O7 125.9(5) . . ?
O8 C33 C32 116.9(6) . . ?
O7 C33 C32 116.9(5) . . ?
C32 C34 C35 122.3(5) . . ?
C32 C34 H34A 118.9 . . ?
C35 C34 H34A 118.9 . . ?
C36 C35 C34 120.0(5) . . ?
C36 C35 H35A 120.0 . . ?
C34 C35 H35A 120.0 . . ?
C35 C36 C30 120.2(5) . . ?
C35 C36 C38 119.6(5) . . ?
C30 C36 C38 120.3(5) . . ?
O9 C37 O10 116.1(5) . . ?
O9 C37 C29 126.3(5) . . ?
O10 C37 C29 117.6(5) . . ?
O11 C38 O10 116.2(5) . . ?
O11 C38 C36 125.0(5) . . ?
O10 C38 C36 118.8(4) . . ?
H13B O13 H13C 109.5 . . ?

loop_
_geom_bond_atom_site_label_1
_geom_bond_atom_site_label_2
_geom_bond_distance
_geom_bond_site_symmetry_2
_geom_bond_publ_flag
Cd O12 2.187(8) . ?
Cd O5 2.191(8) . ?
Cd O7 2.218(8) 2_567 ?
Cd N1 2.233(8) . ?
Cd N3 2.291(9) . ?
O1 C6 1.199(7) . ?
O2 C12 1.194(6) . ?
O3 C18 1.173(7) . ?
O4 C24 1.187(6) . ?
O5 C25 1.244(7) . ?
O6 C25 1.223(8) . ?
O7 C33 1.253(8) . ?
O8 C33 1.219(7) . ?
O9 C37 1.173(7) . ?
O10 C38 1.364(7) . ?
O10 C37 1.365(7) . ?
O11 C38 1.184(6) . ?
O12 H12C 0.89(5) . ?
O12 H12D 0.72(5) . ?
N1 C1 1.293(7) . ?
N1 C5 1.321(7) . ?
N2 C6 1.391(7) . ?
N2 C12 1.394(8) . ?
N2 C4 1.424(7) . ?
N3 C13 1.313(7) . ?
N3 C17 1.315(6) . ?
N4 C24 1.365(7) . ?
N4 C18 1.388(7) . ?
N4 C16 1.424(6) . ?
C1 C2 1.339(8) . ?
C1 H1A 0.9300 . ?
C2 C3 1.351(8) . ?
C2 H2A 0.9300 . ?
C3 C4 1.346(8) . ?
C3 H3A 0.9300 . ?
C4 C5 1.350(7) . ?
C5 H5A 0.9300 . ?
C6 C7 1.463(7) . ?
C7 C8 1.355(7) . ?
C7 C9 1.383(8) . ?
C8 C11 1.372(7) 2_777 ?
C8 H8A 0.9300 . ?
C9 C10 1.395(7) . ?
C9 C9 1.396(9) 2_777 ?
C10 C11 1.360(8) . ?
C10 C12 1.458(7) . ?
C11 H11A 0.9300 . ?
C13 C14 1.373(9) . ?
C13 H13A 0.9300 . ?
C14 C15 1.359(7) . ?
C14 H14A 0.9300 . ?
C15 C16 1.344(8) . ?
C15 H15A 0.9300 . ?
C16 C17 1.360(8) . ?
C17 H17A 0.9300 . ?
C18 C19 1.462(7) . ?
C19 C20 1.349(7) . ?
C19 C21 1.391(7) . ?
C20 C23 1.389(7) 2_676 ?
C20 H20A 0.9300 . ?
C21 C22 1.380(7) . ?
C21 C21 1.394(9) 2_676 ?
C22 C23 1.350(8) . ?
C22 C24 1.457(7) . ?
C23 H23A 0.9300 . ?
C25 C26 1.496(8) . ?
C26 C27 1.354(8) . ?
C26 C31 1.409(7) . ?
C27 C28 1.370(8) . ?
C27 H27A 0.9300 . ?
C28 C29 1.359(7) . ?
C28 H28A 0.9300 . ?
C29 C30 1.377(8) . ?
C29 C37 1.445(8) . ?
C30 C31 1.406(7) . ?
C30 C36 1.409(7) . ?
C31 C32 1.410(7) . ?
C32 C34 1.358(7) . ?
C32 C33 1.485(8) . ?
C34 C35 1.380(8) . ?
C34 H34A 0.9300 . ?
C35 C36 1.345(8) . ?
C35 H35A 0.9300 . ?
C36 C38 1.438(8) . ?
O13 H13B 0.8500 . ?
O13 H13C 0.8499 . ?

loop_
_geom_torsion_atom_site_label_1
_geom_torsion_atom_site_label_2
_geom_torsion_atom_site_label_3
_geom_torsion_atom_site_label_4
_geom_torsion
_geom_torsion_site_symmetry_1
_geom_torsion_site_symmetry_2
_geom_torsion_site_symmetry_3
_geom_torsion_site_symmetry_4
_geom_torsion_publ_flag
C5 N1 C1 C2 0.6(8) . . . . ?
Cd N1 C1 C2 -178.5(4) . . . . ?
N1 C1 C2 C3 0.0(9) . . . . ?
C1 C2 C3 C4 0.1(9) . . . . ?
C2 C3 C4 C5 -0.7(9) . . . . ?
C2 C3 C4 N2 178.7(5) . . . . ?
C6 N2 C4 C3 55.5(7) . . . . ?
C12 N2 C4 C3 -118.1(6) . . . . ?
C6 N2 C4 C5 -125.2(5) . . . . ?
C12 N2 C4 C5 61.3(6) . . . . ?
C1 N1 C5 C4 -1.2(8) . . . . ?
Cd N1 C5 C4 177.8(4) . . . . ?
C3 C4 C5 N1 1.3(8) . . . . ?
N2 C4 C5 N1 -178.1(4) . . . . ?
C12 N2 C6 O1 -177.8(5) . . . . ?
C4 N2 C6 O1 9.2(6) . . . . ?
C12 N2 C6 C7 0.3(6) . . . . ?
C4 N2 C6 C7 -172.8(4) . . . . ?
O1 C6 C7 C8 -5.2(7) . . . . ?
N2 C6 C7 C8 176.8(4) . . . . ?
O1 C6 C7 C9 174.3(5) . . . . ?
N2 C6 C7 C9 -3.7(6) . . . . ?
C9 C7 C8 C11 -2.6(7) . . . 2_777 ?
C6 C7 C8 C11 176.8(4) . . . 2_777 ?
C8 C7 C9 C10 -178.8(4) . . . . ?
C6 C7 C9 C10 1.8(7) . . . . ?
C8 C7 C9 C9 1.9(8) . . . 2_777 ?
C6 C7 C9 C9 -177.5(5) . . . 2_777 ?
C7 C9 C10 C11 -179.5(5) . . . . ?
C9 C9 C10 C11 -0.2(8) 2_777 . . . ?
C7 C9 C10 C12 3.5(7) . . . . ?
C9 C9 C10 C12 -177.1(5) 2_777 . . . ?
C9 C10 C11 C8 0.9(8) . . . 2_777 ?
C12 C10 C11 C8 177.9(5) . . . 2_777 ?
C6 N2 C12 O2 -177.2(5) . . . . ?
C4 N2 C12 O2 -4.3(7) . . . . ?
C6 N2 C12 C10 4.8(7) . . . . ?
C4 N2 C12 C10 177.8(4) . . . . ?
C11 C10 C12 O2 -1.5(8) . . . . ?
C9 C10 C12 O2 175.4(5) . . . . ?
C11 C10 C12 N2 176.4(4) . . . . ?
C9 C10 C12 N2 -6.7(7) . . . . ?
C17 N3 C13 C14 0.1(8) . . . . ?
Cd N3 C13 C14 177.5(4) . . . . ?
N3 C13 C14 C15 -1.6(9) . . . . ?
C13 C14 C15 C16 1.6(8) . . . . ?
C14 C15 C16 C17 -0.2(8) . . . . ?
C14 C15 C16 N4 -177.1(5) . . . . ?
C24 N4 C16 C15 108.6(6) . . . . ?
C18 N4 C16 C15 -76.8(7) . . . . ?
C24 N4 C16 C17 -68.4(6) . . . . ?
C18 N4 C16 C17 106.2(6) . . . . ?
C13 N3 C17 C16 1.4(7) . . . . ?
Cd N3 C17 C16 -176.0(4) . . . . ?
C15 C16 C17 N3 -1.3(8) . . . . ?
N4 C16 C17 N3 175.7(4) . . . . ?
C24 N4 C18 O3 -179.3(5) . . . . ?
C16 N4 C18 O3 6.6(7) . . . . ?
C24 N4 C18 C19 1.7(7) . . . . ?
C16 N4 C18 C19 -172.4(4) . . . . ?
O3 C18 C19 C20 0.8(8) . . . . ?
N4 C18 C19 C20 179.8(5) . . . . ?
O3 C18 C19 C21 -174.7(5) . . . . ?
N4 C18 C19 C21 4.3(7) . . . . ?
C21 C19 C20 C23 0.3(8) . . . 2_676 ?
C18 C19 C20 C23 -175.2(5) . . . 2_676 ?
C20 C19 C21 C22 179.4(5) . . . . ?
C18 C19 C21 C22 -5.2(7) . . . . ?
C20 C19 C21 C21 -1.0(8) . . . 2_676 ?
C18 C19 C21 C21 174.5(5) . . . 2_676 ?
C19 C21 C22 C23 178.7(5) . . . . ?
C21 C21 C22 C23 -1.0(8) 2_676 . . . ?
C19 C21 C22 C24 0.2(7) . . . . ?
C21 C21 C22 C24 -179.4(5) 2_676 . . . ?
C21 C22 C23 C20 1.7(8) . . . 2_676 ?
C24 C22 C23 C20 -179.9(5) . . . 2_676 ?
C18 N4 C24 O4 175.2(5) . . . . ?
C16 N4 C24 O4 -10.7(7) . . . . ?
C18 N4 C24 C22 -6.5(7) . . . . ?
C16 N4 C24 C22 167.6(4) . . . . ?
C23 C22 C24 O4 5.2(8) . . . . ?
C21 C22 C24 O4 -176.3(5) . . . . ?
C23 C22 C24 N4 -173.0(5) . . . . ?
C21 C22 C24 N4 5.5(7) . . . . ?
Cd O5 C25 O6 -20.1(7) . . . . ?
Cd O5 C25 C26 166.2(3) . . . . ?
O6 C25 C26 C27 -124.0(5) . . . . ?
O5 C25 C26 C27 50.3(6) . . . . ?
O6 C25 C26 C31 50.7(6) . . . . ?
O5 C25 C26 C31 -134.9(5) . . . . ?
C31 C26 C27 C28 -2.2(8) . . . . ?
C25 C26 C27 C28 172.8(5) . . . . ?
C26 C27 C28 C29 -1.1(8) . . . . ?
C27 C28 C29 C30 3.4(8) . . . . ?
C27 C28 C29 C37 -177.7(5) . . . . ?
C28 C29 C30 C31 -2.4(7) . . . . ?
C37 C29 C30 C31 178.8(5) . . . . ?
C28 C29 C30 C36 177.7(5) . . . . ?
C37 C29 C30 C36 -1.1(7) . . . . ?
C29 C30 C31 C26 -0.8(7) . . . . ?
C36 C30 C31 C26 179.0(4) . . . . ?
C29 C30 C31 C32 179.4(4) . . . . ?
C36 C30 C31 C32 -0.7(7) . . . . ?
C27 C26 C31 C30 3.1(7) . . . . ?
C25 C26 C31 C30 -171.5(4) . . . . ?
C27 C26 C31 C32 -177.2(5) . . . . ?
C25 C26 C31 C32 8.3(7) . . . . ?
C30 C31 C32 C34 2.1(7) . . . . ?
C26 C31 C32 C34 -177.6(5) . . . . ?
C30 C31 C32 C33 -173.5(5) . . . . ?
C26 C31 C32 C33 6.8(8) . . . . ?
Cd O7 C33 O8 -9.7(5) 2_567 . . . ?
Cd O7 C33 C32 175.4(3) 2_567 . . . ?
C34 C32 C33 O8 -123.2(5) . . . . ?
C31 C32 C33 O8 52.6(7) . . . . ?
C34 C32 C33 O7 52.2(6) . . . . ?
C31 C32 C33 O7 -132.0(5) . . . . ?
C31 C32 C34 C35 -2.2(8) . . . . ?
C33 C32 C34 C35 173.9(5) . . . . ?
C32 C34 C35 C36 0.8(8) . . . . ?
C34 C35 C36 C30 0.7(8) . . . . ?
C34 C35 C36 C38 -178.7(5) . . . . ?
C29 C30 C36 C35 179.2(5) . . . . ?
C31 C30 C36 C35 -0.7(7) . . . . ?
C29 C30 C36 C38 -1.4(7) . . . . ?
C31 C30 C36 C38 178.7(4) . . . . ?
C38 O10 C37 O9 179.2(5) . . . . ?
C38 O10 C37 C29 -2.1(7) . . . . ?
C28 C29 C37 O9 2.6(9) . . . . ?
C30 C29 C37 O9 -178.6(5) . . . . ?
C28 C29 C37 O10 -175.9(5) . . . . ?
C30 C29 C37 O10 2.9(7) . . . . ?
C37 O10 C38 O11 178.8(5) . . . . ?
C37 O10 C38 C36 -0.3(7) . . . . ?
C35 C36 C38 O11 2.5(8) . . . . ?
C30 C36 C38 O11 -176.9(5) . . . . ?
C35 C36 C38 O10 -178.5(5) . . . . ?
C30 C36 C38 O10 2.1(7) . . . . ?
